data_1556217
loop_
_publ_author_name
'Yang, Min'
'Tang, Jie'
'Fan, Renhua'

_publ_section_title
;
 Dearomatization strategy of \b-enamino ester: construction of
 indenoazepines via tandem Michael addition/polycyclization.
;
_journal_issue 13
_journal_name_full 'Organic letters'
_journal_page_first 3464
_journal_page_last 3467
_journal_paper_doi 10.1021/ol401553n
_journal_volume 15
_journal_year 2013
_chemical_formula_sum 'C30 H29 N O5 S'
_chemical_formula_weight 515.60
_space_group_IT_number 14
_space_group_name_Hall '-P 2ybc'
_space_group_name_H-M_alt 'P 1 21/c 1'
_symmetry_cell_setting monoclinic
_symmetry_space_group_name_H-M 'P 1 21/c 1'
_atom_sites_solution_hydrogens geom
_atom_sites_solution_primary direct
_atom_sites_solution_secondary difmap
_audit_creation_method SHELXL-97
_cell_angle_alpha 90.00
_cell_angle_beta 114.675(5)
_cell_angle_gamma 90.00
_cell_formula_units_Z 4
_cell_length_a 19.519(8)
_cell_length_b 7.830(3)
_cell_length_c 18.538(8)
_cell_measurement_reflns_used 946
_cell_measurement_temperature 293(2)
_cell_measurement_theta_max 24.406
_cell_measurement_theta_min 2.201
_cell_volume 2574.5(18)
_computing_cell_refinement 'Bruker SMART'
_computing_data_collection 'Bruker SMART'
_computing_data_reduction 'Bruker SHELXTL'
_computing_molecular_graphics 'Bruker SHELXTL'
_computing_publication_material 'Bruker SHELXTL'
_computing_structure_refinement 'SHELXL-97 (Sheldrick, 1997)'
_computing_structure_solution 'SHELXS-97 (Sheldrick, 1990)'
_diffrn_ambient_temperature 293(2)
_diffrn_measured_fraction_theta_full 0.997
_diffrn_measured_fraction_theta_max 0.997
_diffrn_measurement_device_type 'CCD area detector'
_diffrn_measurement_method 'phi and omega scans'
_diffrn_radiation_monochromator graphite
_diffrn_radiation_source 'fine-focus sealed tube'
_diffrn_radiation_type MoK\a
_diffrn_radiation_wavelength 0.71073
_diffrn_reflns_av_R_equivalents 0.0847
_diffrn_reflns_av_sigmaI/netI 0.1094
_diffrn_reflns_limit_h_max 22
_diffrn_reflns_limit_h_min -23
_diffrn_reflns_limit_k_max 6
_diffrn_reflns_limit_k_min -9
_diffrn_reflns_limit_l_max 22
_diffrn_reflns_limit_l_min -22
_diffrn_reflns_number 10221
_diffrn_reflns_theta_full 25.01
_diffrn_reflns_theta_max 25.01
_diffrn_reflns_theta_min 2.20
_exptl_absorpt_coefficient_mu 0.167
_exptl_absorpt_correction_T_max 0.9867
_exptl_absorpt_correction_T_min 0.9705
_exptl_absorpt_correction_type multi-scan
_exptl_absorpt_process_details sadabs
_exptl_crystal_colour colorless
_exptl_crystal_density_diffrn 1.330
_exptl_crystal_density_method 'not measured'
_exptl_crystal_description prism
_exptl_crystal_F_000 1088
_exptl_crystal_size_max 0.18
_exptl_crystal_size_mid 0.08
_exptl_crystal_size_min 0.08
_refine_diff_density_max 0.213
_refine_diff_density_min -0.365
_refine_diff_density_rms 0.047
_refine_ls_extinction_method none
_refine_ls_goodness_of_fit_ref 1.059
_refine_ls_hydrogen_treatment constr
_refine_ls_matrix_type full
_refine_ls_number_parameters 339
_refine_ls_number_reflns 4521
_refine_ls_number_restraints 0
_refine_ls_restrained_S_all 1.059
_refine_ls_R_factor_all 0.1126
_refine_ls_R_factor_gt 0.0490
_refine_ls_shift/su_max 0.000
_refine_ls_shift/su_mean 0.000
_refine_ls_structure_factor_coef Fsqd
_refine_ls_weighting_details 'calc w=1/[\s^2^(Fo^2^)+(0.0013P)^2^+0.0000P] where P=(Fo^2^+2Fc^2^)/3'
_refine_ls_weighting_scheme calc
_refine_ls_wR_factor_gt 0.0593
_refine_ls_wR_factor_ref 0.0656
_reflns_number_gt 2327
_reflns_number_total 4521
_reflns_threshold_expression >2sigma(I)
_cod_data_source_file ol401553n_si_002.cif
_cod_data_source_block a30117a
_cod_depositor_comments
;
The following automatic conversions were performed:

data item '_symmetry_cell_setting' value 'Monoclinic' was changed to
'monoclinic' in accordance with the
/home/saulius/struct/COD-crude-data/automatic-downloads/DataCite-retrospective/ACS/depositions/lib/dictionaries/cif_core.dic
dictionary named 'cif_core.dic' version 2.4.2 last updated on
2011-04-26.

Automatic conversion script
Id: cif_fix_values 6909 2019-04-08 15:41:33Z antanas 
;
_cod_original_cell_volume 2574.6(18)
_cod_original_sg_symbol_H-M P2(1)/c
_cod_database_code 1556217

loop_
_symmetry_equiv_pos_as_xyz
'x, y, z'
'-x, y+1/2, -z+1/2'
'-x, -y, -z'
'x, -y-1/2, z-1/2'

loop_
_atom_site_label
_atom_site_type_symbol
_atom_site_fract_x
_atom_site_fract_y
_atom_site_fract_z
_atom_site_U_iso_or_equiv
_atom_site_adp_type
_atom_site_occupancy
_atom_site_symmetry_multiplicity
_atom_site_calc_flag
_atom_site_refinement_flags
S1 S 0.90559(4) 0.35396(10) 0.25389(5) 0.0424(2) Uani 1 1 d .
O1 O 0.97744(10) 0.4222(2) 0.30765(12) 0.0540(6) Uani 1 1 d .
O2 O 0.87129(12) 0.2310(3) 0.28517(13) 0.0699(7) Uani 1 1 d .
O3 O 0.66086(11) 0.1870(2) -0.06311(12) 0.0501(6) Uani 1 1 d .
O4 O 0.78435(12) 0.1734(2) 0.01267(13) 0.0583(7) Uani 1 1 d .
O5 O 0.92397(10) 0.6355(2) 0.15766(12) 0.0428(5) Uani 1 1 d .
H5 H 0.9422 0.7316 0.1636 0.064 Uiso 1 1 calc R
N1 N 0.62215(13) 0.5351(3) -0.03178(15) 0.0385(7) Uani 1 1 d .
C1 C 0.54548(17) 0.6602(4) -0.18412(19) 0.0532(9) Uani 1 1 d .
H1 H 0.5212 0.6547 -0.1504 0.064 Uiso 1 1 calc R
C2 C 0.5085(2) 0.7268(4) -0.2582(2) 0.0728(12) Uani 1 1 d .
H2 H 0.4594 0.7660 -0.2739 0.087 Uiso 1 1 calc R
C3 C 0.5413(2) 0.7374(4) -0.3095(2) 0.0764(12) Uani 1 1 d .
H3 H 0.5153 0.7831 -0.3600 0.092 Uiso 1 1 calc R
C4 C 0.6129(2) 0.6800(5) -0.2855(2) 0.0863(13) Uani 1 1 d .
H4 H 0.6363 0.6855 -0.3201 0.104 Uiso 1 1 calc R
C5 C 0.6519(2) 0.6132(4) -0.2100(2) 0.0675(11) Uani 1 1 d .
H5A H 0.7013 0.5762 -0.1943 0.081 Uiso 1 1 calc R
C6 C 0.61816(17) 0.6010(3) -0.15825(18) 0.0378(8) Uani 1 1 d .
C7 C 0.65533(16) 0.5245(3) -0.07796(18) 0.0347(8) Uani 1 1 d .
C8 C 0.73063(14) 0.4360(3) -0.05367(16) 0.0313(7) Uani 1 1 d .
H8 H 0.7405 0.4317 -0.1013 0.038 Uiso 1 1 calc R
C9 C 0.79205(15) 0.5468(3) 0.00560(17) 0.0306(7) Uani 1 1 d .
C10 C 0.84686(14) 0.6215(4) -0.02231(16) 0.0323(7) Uani 1 1 d .
C11 C 0.88123(16) 0.5236(4) -0.05920(18) 0.0461(9) Uani 1 1 d .
H11 H 0.8701 0.4077 -0.0669 0.055 Uiso 1 1 calc R
C12 C 0.93180(17) 0.5931(4) -0.08507(19) 0.0574(10) Uani 1 1 d .
H12 H 0.9554 0.5238 -0.1087 0.069 Uiso 1 1 calc R
C13 C 0.94725(18) 0.7634(5) -0.07606(19) 0.0568(10) Uani 1 1 d .
H13 H 0.9814 0.8108 -0.0935 0.068 Uiso 1 1 calc R
C14 C 0.91250(17) 0.8642(4) -0.04138(18) 0.0523(9) Uani 1 1 d .
H14 H 0.9226 0.9807 -0.0358 0.063 Uiso 1 1 calc R
C15 C 0.86244(16) 0.7950(4) -0.01445(17) 0.0424(8) Uani 1 1 d .
H15 H 0.8391 0.8650 0.0091 0.051 Uiso 1 1 calc R
C16 C 0.79140(15) 0.5703(3) 0.07675(17) 0.0284(7) Uani 1 1 d .
C17 C 0.84988(15) 0.6456(3) 0.15277(17) 0.0349(7) Uani 1 1 d .
C18 C 0.83118(16) 0.8297(3) 0.16611(17) 0.0474(9) Uani 1 1 d .
H18A H 0.8676 0.8695 0.2165 0.071 Uiso 1 1 calc R
H18B H 0.7818 0.8335 0.1655 0.071 Uiso 1 1 calc R
H18C H 0.8324 0.9013 0.1246 0.071 Uiso 1 1 calc R
C19 C 0.84120(15) 0.5311(3) 0.21831(16) 0.0336(7) Uani 1 1 d .
H19 H 0.8480 0.6041 0.2637 0.040 Uiso 1 1 calc R
C20 C 0.91603(17) 0.2632(3) 0.17387(17) 0.0562(10) Uani 1 1 d .
H20A H 0.9462 0.1619 0.1909 0.084 Uiso 1 1 calc R
H20B H 0.9403 0.3433 0.1529 0.084 Uiso 1 1 calc R
H20C H 0.8673 0.2343 0.1334 0.084 Uiso 1 1 calc R
C21 C 0.75991(16) 0.4793(3) 0.17896(17) 0.0347(8) Uani 1 1 d .
C22 C 0.71275(17) 0.4251(4) 0.21274(19) 0.0441(8) Uani 1 1 d .
C23 C 0.73828(17) 0.4096(4) 0.30155(18) 0.0722(11) Uani 1 1 d .
H23A H 0.7728 0.3157 0.3211 0.108 Uiso 1 1 calc R
H23B H 0.6953 0.3901 0.3131 0.108 Uiso 1 1 calc R
H23C H 0.7630 0.5133 0.3268 0.108 Uiso 1 1 calc R
C24 C 0.63805(17) 0.3945(4) 0.1618(2) 0.0547(10) Uani 1 1 d .
H24 H 0.6060 0.3513 0.1831 0.066 Uiso 1 1 calc R
C25 C 0.60926(16) 0.4247(4) 0.08192(19) 0.0459(8) Uani 1 1 d .
H25 H 0.5582 0.4074 0.0506 0.055 Uiso 1 1 calc R
C26 C 0.65608(16) 0.4814(3) 0.04736(18) 0.0356(8) Uani 1 1 d .
C27 C 0.73247(15) 0.5033(3) 0.09648(17) 0.0299(7) Uani 1 1 d .
C28 C 0.72922(18) 0.2513(4) -0.02845(19) 0.0390(8) Uani 1 1 d .
C29 C 0.65103(19) 0.0083(4) -0.0480(2) 0.0733(12) Uani 1 1 d .
H29A H 0.6204 -0.0476 -0.0979 0.088 Uiso 1 1 calc R
H29B H 0.6999 -0.0474 -0.0258 0.088 Uiso 1 1 calc R
C30 C 0.6161(3) -0.0109(4) 0.0050(3) 0.144(2) Uani 1 1 d .
H30A H 0.6491 0.0319 0.0563 0.215 Uiso 1 1 calc R
H30B H 0.6059 -0.1295 0.0091 0.215 Uiso 1 1 calc R
H30C H 0.5697 0.0521 -0.0147 0.215 Uiso 1 1 calc R

loop_
_atom_site_aniso_label
_atom_site_aniso_U_11
_atom_site_aniso_U_22
_atom_site_aniso_U_33
_atom_site_aniso_U_23
_atom_site_aniso_U_13
_atom_site_aniso_U_12
S1 0.0390(5) 0.0394(5) 0.0461(6) 0.0080(4) 0.0152(5) 0.0048(4)
O1 0.0365(14) 0.0530(14) 0.0540(16) -0.0032(11) 0.0006(12) 0.0050(11)
O2 0.0626(16) 0.0582(15) 0.096(2) 0.0438(13) 0.0398(15) 0.0121(12)
O3 0.0391(14) 0.0379(14) 0.0695(17) -0.0048(11) 0.0190(13) -0.0071(11)
O4 0.0502(16) 0.0368(14) 0.0678(18) -0.0025(12) 0.0048(13) 0.0040(12)
O5 0.0352(12) 0.0377(12) 0.0528(15) -0.0008(11) 0.0156(11) -0.0087(10)
N1 0.0362(17) 0.0370(16) 0.0429(19) 0.0012(13) 0.0171(15) 0.0004(12)
C1 0.036(2) 0.066(2) 0.053(3) 0.020(2) 0.0141(19) 0.0063(18)
C2 0.051(3) 0.078(3) 0.078(3) 0.027(2) 0.016(3) 0.006(2)
C3 0.078(3) 0.087(3) 0.048(3) 0.025(2) 0.009(3) 0.006(2)
C4 0.092(4) 0.113(4) 0.057(3) 0.032(3) 0.035(3) 0.021(3)
C5 0.069(3) 0.077(3) 0.058(3) 0.022(2) 0.028(2) 0.017(2)
C6 0.037(2) 0.038(2) 0.034(2) -0.0002(15) 0.0106(17) -0.0043(15)
C7 0.033(2) 0.0290(18) 0.038(2) -0.0036(15) 0.0110(17) -0.0064(14)
C8 0.0307(18) 0.0356(18) 0.0283(19) 0.0004(14) 0.0129(15) -0.0012(14)
C9 0.0274(18) 0.0238(17) 0.036(2) 0.0002(14) 0.0091(16) 0.0023(13)
C10 0.0280(18) 0.0362(19) 0.0322(19) 0.0016(14) 0.0123(15) -0.0016(14)
C11 0.049(2) 0.043(2) 0.056(2) -0.0083(17) 0.031(2) -0.0063(17)
C12 0.055(2) 0.072(3) 0.056(3) -0.0078(19) 0.034(2) -0.0057(19)
C13 0.054(2) 0.072(3) 0.055(3) 0.004(2) 0.033(2) -0.014(2)
C14 0.057(2) 0.040(2) 0.062(3) 0.0047(18) 0.027(2) -0.0094(18)
C15 0.040(2) 0.042(2) 0.049(2) 0.0018(16) 0.0216(18) 0.0009(15)
C16 0.0285(18) 0.0239(16) 0.033(2) -0.0007(14) 0.0124(16) 0.0035(13)
C17 0.0309(18) 0.0304(17) 0.043(2) -0.0017(15) 0.0146(16) 0.0006(14)
C18 0.057(2) 0.0334(19) 0.046(2) -0.0027(16) 0.0158(18) 0.0033(16)
C19 0.0366(19) 0.0327(18) 0.034(2) 0.0024(14) 0.0176(16) 0.0050(14)
C20 0.064(2) 0.048(2) 0.051(2) -0.0038(17) 0.018(2) 0.0089(17)
C21 0.038(2) 0.0339(19) 0.037(2) 0.0025(15) 0.0200(18) 0.0043(15)
C22 0.038(2) 0.059(2) 0.040(2) 0.0073(17) 0.0209(19) 0.0002(16)
C23 0.055(2) 0.116(3) 0.057(3) 0.020(2) 0.033(2) 0.004(2)
C24 0.039(2) 0.078(3) 0.057(3) 0.011(2) 0.030(2) -0.0066(18)
C25 0.029(2) 0.060(2) 0.050(2) 0.0015(18) 0.0174(18) -0.0004(16)
C26 0.034(2) 0.0379(19) 0.038(2) 0.0003(15) 0.0182(18) 0.0049(15)
C27 0.0264(18) 0.0282(17) 0.034(2) -0.0015(14) 0.0121(16) 0.0001(13)
C28 0.036(2) 0.042(2) 0.040(2) -0.0115(17) 0.0175(19) -0.0025(17)
C29 0.069(3) 0.029(2) 0.122(4) -0.006(2) 0.040(3) -0.0116(18)
C30 0.255(6) 0.051(3) 0.215(6) 0.024(3) 0.187(5) 0.002(3)

loop_
_atom_type_symbol
_atom_type_description
_atom_type_scat_dispersion_real
_atom_type_scat_dispersion_imag
_atom_type_scat_source
C C 0.0033 0.0016 'International Tables Vol C Tables 4.2.6.8 and 6.1.1.4'
H H 0.0000 0.0000 'International Tables Vol C Tables 4.2.6.8 and 6.1.1.4'
N N 0.0061 0.0033 'International Tables Vol C Tables 4.2.6.8 and 6.1.1.4'
O O 0.0106 0.0060 'International Tables Vol C Tables 4.2.6.8 and 6.1.1.4'
S S 0.1246 0.1234 'International Tables Vol C Tables 4.2.6.8 and 6.1.1.4'

loop_
_geom_angle_atom_site_label_1
_geom_angle_atom_site_label_2
_geom_angle_atom_site_label_3
_geom_angle
O2 S1 O1 117.07(14)
O2 S1 C20 108.31(15)
O1 S1 C20 108.40(14)
O2 S1 C19 107.12(13)
O1 S1 C19 107.25(12)
C20 S1 C19 108.41(14)
C28 O3 C29 117.6(2)
C7 N1 C26 122.3(3)
C2 C1 C6 121.1(3)
C3 C2 C1 121.8(4)
C2 C3 C4 118.3(4)
C3 C4 C5 120.8(4)
C6 C5 C4 120.7(3)
C1 C6 C5 117.3(3)
C1 C6 C7 119.2(3)
C5 C6 C7 123.5(3)
N1 C7 C6 118.4(3)
N1 C7 C8 122.2(3)
C6 C7 C8 119.4(3)
C7 C8 C9 109.2(2)
C7 C8 C28 112.7(2)
C9 C8 C28 115.5(2)
C16 C9 C10 126.4(3)
C16 C9 C8 117.6(2)
C10 C9 C8 116.0(2)
C11 C10 C15 117.9(3)
C11 C10 C9 121.6(3)
C15 C10 C9 120.4(2)
C10 C11 C12 121.5(3)
C13 C12 C11 119.9(3)
C12 C13 C14 119.7(3)
C13 C14 C15 120.6(3)
C14 C15 C10 120.3(3)
C9 C16 C27 122.5(3)
C9 C16 C17 131.1(3)
C27 C16 C17 106.1(2)
O5 C17 C16 113.0(2)
O5 C17 C18 110.4(2)
C16 C17 C18 112.3(2)
O5 C17 C19 110.8(2)
C16 C17 C19 102.4(2)
C18 C17 C19 107.5(2)
C21 C19 C17 102.2(2)
C21 C19 S1 113.87(18)
C17 C19 S1 115.94(19)
C22 C21 C27 120.8(3)
C22 C21 C19 129.3(3)
C27 C21 C19 109.8(2)
C21 C22 C24 117.1(3)
C21 C22 C23 122.7(3)
C24 C22 C23 120.1(3)
C25 C24 C22 123.1(3)
C24 C25 C26 120.2(3)
C25 C26 C27 117.9(3)
C25 C26 N1 117.7(3)
C27 C26 N1 123.8(3)
C26 C27 C21 120.8(3)
C26 C27 C16 128.8(3)
C21 C27 C16 110.0(2)
O4 C28 O3 125.2(3)
O4 C28 C8 123.6(3)
O3 C28 C8 111.0(3)
C30 C29 O3 112.0(3)

loop_
_geom_bond_atom_site_label_1
_geom_bond_atom_site_label_2
_geom_bond_distance
S1 O2 1.427(2)
S1 O1 1.4417(19)
S1 C20 1.732(3)
S1 C19 1.802(3)
O3 C28 1.316(3)
O3 C29 1.455(3)
O4 C28 1.194(3)
O5 C17 1.413(3)
N1 C7 1.274(3)
N1 C26 1.399(3)
C1 C2 1.360(4)
C1 C6 1.375(4)
C2 C3 1.353(5)
C3 C4 1.356(5)
C4 C5 1.386(4)
C5 C6 1.376(4)
C6 C7 1.483(4)
C7 C8 1.513(3)
C8 C9 1.516(3)
C8 C28 1.524(3)
C9 C16 1.337(3)
C9 C10 1.489(3)
C10 C11 1.374(3)
C10 C15 1.386(3)
C11 C12 1.377(4)
C12 C13 1.362(4)
C13 C14 1.364(4)
C14 C15 1.380(4)
C16 C27 1.443(3)
C16 C17 1.514(3)
C17 C18 1.532(3)
C17 C19 1.575(3)
C19 C21 1.499(3)
C21 C22 1.379(4)
C21 C27 1.406(3)
C22 C24 1.387(4)
C22 C23 1.513(4)
C24 C25 1.368(4)
C25 C26 1.390(4)
C26 C27 1.396(3)
C29 C30 1.418(4)
